data_4306867
loop_
_publ_author_name
'Javier Vela'
'Jordi Cirera'
'Jeremy M. Smith'
'Rene J. Lachicotte'
'Christine J. Flaschenriem'
'Santiago Alvarez'
'Patrick L. Holland'

_publ_section_title
;
Quantitative Geometric Descriptions of the Belt Iron Atoms of the
Iron-Molybdenum Cofactor of Nitrogenase and Synthetic Iron(II) Model
Complexes
;
_journal_name_full 'Inorganic Chemistry'
_journal_page_first 60
_journal_page_last 71
_journal_paper_doi 10.1021/ic0609148
_journal_volume 46
_journal_year 2007
_chemical_formula_moiety 'C37 H56 Cl Fe N3, C5 H12'
_chemical_formula_sum 'C42 H68 Cl Fe N3'
_chemical_formula_weight 706.29
_chemical_name_common HOLJS18
_chemical_name_systematic
; 
 ? 
;
_space_group_IT_number 2
_symmetry_cell_setting triclinic
_symmetry_space_group_name_Hall '-P 1'
_symmetry_space_group_name_H-M 'P -1'
_atom_sites_solution_hydrogens geom
_atom_sites_solution_primary direct
_atom_sites_solution_secondary difmap
_audit_creation_method SHELXL-97
_cell_angle_alpha 113.4930(10)
_cell_angle_beta 97.6230(10)
_cell_angle_gamma 92.4300(10)
_cell_formula_units_Z 4
_cell_length_a 12.8392(7)
_cell_length_b 18.2881(10)
_cell_length_c 19.5619(11)
_cell_measurement_temperature 193(2)
_cell_volume 4152.3(4)
_computing_cell_refinement 'Bruker SMART'
_computing_data_collection 'Bruker SMART'
_computing_data_reduction 'Bruker SAINT'
_computing_molecular_graphics 'Bruker SHELXTL'
_computing_publication_material 'Bruker SHELXTL'
_computing_structure_refinement 'SHELXL-97 (Sheldrick, 1997)'
_computing_structure_solution 'SHELXS-97 (Sheldrick, 1990)'
_diffrn_ambient_temperature 193(2)
_diffrn_measured_fraction_theta_full 0.996
_diffrn_measured_fraction_theta_max 0.996
_diffrn_measurement_device_type 'CCD area detector'
_diffrn_measurement_method 'omega scans'
_diffrn_radiation_monochromator graphite
_diffrn_radiation_source 'fine-focus sealed tube'
_diffrn_radiation_type MoK\a
_diffrn_radiation_wavelength 0.71073
_diffrn_reflns_av_R_equivalents 0.0517
_diffrn_reflns_av_sigmaI/netI 0.1309
_diffrn_reflns_limit_h_max 13
_diffrn_reflns_limit_h_min -14
_diffrn_reflns_limit_k_max 20
_diffrn_reflns_limit_k_min -16
_diffrn_reflns_limit_l_max 21
_diffrn_reflns_limit_l_min -21
_diffrn_reflns_number 19223
_diffrn_reflns_theta_full 23.29
_diffrn_reflns_theta_max 23.29
_diffrn_reflns_theta_min 1.15
_exptl_absorpt_coefficient_mu 0.458
_exptl_absorpt_correction_T_max 0.947
_exptl_absorpt_correction_T_min 0.916
_exptl_absorpt_correction_type empirical
_exptl_absorpt_process_details SADABS
_exptl_crystal_colour Yellow
_exptl_crystal_density_diffrn 1.130
_exptl_crystal_density_method 'not measured'
_exptl_crystal_description Needle
_exptl_crystal_F_000 1536
_exptl_crystal_size_max 0.35
_exptl_crystal_size_mid 0.16
_exptl_crystal_size_min 0.12
_refine_diff_density_max 0.755
_refine_diff_density_min -0.417
_refine_diff_density_rms 0.065
_refine_ls_extinction_method none
_refine_ls_goodness_of_fit_ref 1.019
_refine_ls_hydrogen_treatment constr
_refine_ls_matrix_type full
_refine_ls_number_parameters 831
_refine_ls_number_reflns 11947
_refine_ls_number_restraints 0
_refine_ls_restrained_S_all 1.019
_refine_ls_R_factor_all 0.1449
_refine_ls_R_factor_gt 0.0758
_refine_ls_shift/su_max 0.004
_refine_ls_shift/su_mean 0.000
_refine_ls_structure_factor_coef Fsqd
_refine_ls_weighting_details 'calc w=1/[\s^2^(Fo^2^)+(0.0770P)^2^+1.4521P] where P=(Fo^2^+2Fc^2^)/3'
_refine_ls_weighting_scheme calc
_refine_ls_wR_factor_gt 0.1592
_refine_ls_wR_factor_ref 0.1824
_reflns_number_gt 6856
_reflns_number_total 11947
_reflns_threshold_expression >2sigma(I)
_cod_data_source_file ic0609148si20060525_034035_4.cif
_cod_data_source_block 4
_cod_depositor_comments
;
The following automatic conversions were performed:
'_symmetry_cell_setting' value 'Triclinic' changed to 'triclinic'
according to '/home/saulius/struct/CIF-dictionaries/cif_core.dic'
dictionary named 'cif_core.dic' version 2.4.1 from 2010-06-29.

Automatic conversion script
Id: cif_fix_enum 1527 2010-12-29 10:47:43Z saulius 
;
_cod_database_code 4306867

loop_
_symmetry_equiv_pos_as_xyz
'x, y, z'
'-x, -y, -z'

loop_
_atom_site_label
_atom_site_type_symbol
_atom_site_fract_x
_atom_site_fract_y
_atom_site_fract_z
_atom_site_U_iso_or_equiv
_atom_site_adp_type
_atom_site_occupancy
_atom_site_symmetry_multiplicity
_atom_site_calc_flag
_atom_site_refinement_flags
_atom_site_disorder_assembly
_atom_site_disorder_group
Fe1 Fe 0.35213(7) 0.09333(5) 0.73069(5) 0.0297(2) Uani 1 1 d . . .
Fe2 Fe 0.99737(7) 0.39346(5) 0.29717(5) 0.0315(3) Uani 1 1 d . . .
Cl1 Cl 0.30966(14) 0.14222(11) 0.64449(10) 0.0535(5) Uani 1 1 d . . .
Cl2 Cl 1.00410(14) 0.31108(10) 0.35718(10) 0.0493(5) Uani 1 1 d . . .
C12 C 0.2766(5) 0.2180(4) 0.8582(3) 0.0333(16) Uani 1 1 d . . .
N21 N 0.4910(3) 0.0512(3) 0.7448(3) 0.0260(11) Uani 1 1 d . . .
C65 C 0.8619(5) 0.3462(4) 0.0611(3) 0.0388(16) Uani 1 1 d . . .
C105 C 0.9284(5) 0.3154(5) -0.0038(4) 0.062(2) Uani 1 1 d . . .
H10A H 0.8815 0.2962 -0.0526 0.093 Uiso 1 1 calc R . .
H10B H 0.9665 0.2714 -0.0003 0.093 Uiso 1 1 calc R . .
H10C H 0.9792 0.3592 0.0006 0.093 Uiso 1 1 calc R . .
C25 C 1.2015(5) 0.4932(4) 0.1804(4) 0.0419(17) Uani 1 1 d . . .
N11 N 0.3393(3) 0.1506(3) 0.8395(3) 0.0288(12) Uani 1 1 d . . .
C16 C 1.2050(4) 0.4760(4) 0.3333(3) 0.0306(15) Uani 1 1 d . . .
C23 C 0.5217(5) -0.0468(4) 0.6206(3) 0.0336(15) Uani 1 1 d . . .
C102 C 0.4467(5) 0.3142(4) 0.9123(4) 0.0422(17) Uani 1 1 d . . .
H102 H 0.4773 0.2632 0.9070 0.051 Uiso 1 1 calc R . .
C31 C 0.3911(5) 0.1259(3) 0.8898(3) 0.0299(15) Uani 1 1 d . . .
C66 C 1.2127(5) 0.5552(4) 0.3904(4) 0.0393(17) Uani 1 1 d . . .
C13 C 0.5440(4) 0.0298(4) 0.6800(3) 0.0302(15) Uani 1 1 d . . .
N12 N 1.1161(3) 0.4487(3) 0.2732(3) 0.0272(11) Uani 1 1 d . . .
C55 C 0.9328(4) 0.3695(3) 0.1391(3) 0.0282(14) Uani 1 1 d . . .
C106 C 1.1316(5) 0.6131(4) 0.3929(4) 0.0415(17) Uani 1 1 d . . .
H106 H 1.0690 0.5830 0.3537 0.050 Uiso 1 1 calc R . .
C111 C 0.6960(5) 0.0612(4) 0.8998(4) 0.0535(19) Uani 1 1 d . . .
H11A H 0.7582 0.0353 0.9096 0.080 Uiso 1 1 calc R . .
H11B H 0.6554 0.0733 0.9413 0.080 Uiso 1 1 calc R . .
H11C H 0.7189 0.1110 0.8959 0.080 Uiso 1 1 calc R . .
C22 C 0.1661(5) 0.2032(4) 0.8376(4) 0.0395(17) Uani 1 1 d . . .
N22 N 0.9137(4) 0.3455(3) 0.1927(3) 0.0301(12) Uani 1 1 d . . .
C26 C 1.2778(5) 0.4227(4) 0.3384(3) 0.0361(16) Uani 1 1 d . . .
C61 C 0.6257(5) 0.0039(3) 0.8245(3) 0.0338(15) Uani 1 1 d . . .
N14 N 0.2509(4) -0.0111(3) 0.7000(3) 0.0425(14) Uani 1 1 d . . .
C62 C 0.3277(5) 0.2961(4) 0.8911(3) 0.0364(16) Uani 1 1 d . . .
C56 C 1.3005(6) 0.5806(4) 0.4472(4) 0.056(2) Uani 1 1 d . . .
H56 H 1.3090 0.6340 0.4848 0.067 Uiso 1 1 calc R . .
C85 C 1.1592(6) 0.5614(5) 0.1616(5) 0.070(2) Uani 1 1 d . . .
H85A H 1.1389 0.6023 0.2068 0.105 Uiso 1 1 calc R . .
H85B H 1.0974 0.5400 0.1215 0.105 Uiso 1 1 calc R . .
H85C H 1.2143 0.5854 0.1444 0.105 Uiso 1 1 calc R . .
C51 C 0.5259(4) 0.0451(3) 0.8091(3) 0.0277(14) Uani 1 1 d . . .
C35 C 1.1123(4) 0.4545(3) 0.2063(4) 0.0314(15) Uani 1 1 d . . .
C63 C 0.6100(5) 0.0894(4) 0.6731(4) 0.0349(16) Uani 1 1 d . . .
C116 C 1.1714(6) 0.6834(4) 0.3759(4) 0.066(2) Uani 1 1 d . . .
H11D H 1.2296 0.7163 0.4158 0.099 Uiso 1 1 calc R . .
H11E H 1.1136 0.7162 0.3739 0.099 Uiso 1 1 calc R . .
H11F H 1.1965 0.6626 0.3272 0.099 Uiso 1 1 calc R . .
C42 C 0.1585(6) 0.3468(4) 0.8866(4) 0.055(2) Uani 1 1 d . . .
H42 H 0.1180 0.3912 0.8972 0.067 Uiso 1 1 calc R . .
C71 C 0.6986(5) -0.0205(4) 0.7658(4) 0.0445(18) Uani 1 1 d . . .
H71A H 0.6595 -0.0599 0.7177 0.067 Uiso 1 1 calc R . .
H71B H 0.7583 -0.0441 0.7828 0.067 Uiso 1 1 calc R . .
H71C H 0.7249 0.0269 0.7591 0.067 Uiso 1 1 calc R . .
C52 C 0.2656(6) 0.3596(4) 0.9050(4) 0.0472(18) Uani 1 1 d . . .
H52 H 0.2989 0.4131 0.9278 0.057 Uiso 1 1 calc R . .
C72 C 0.1063(5) 0.1206(4) 0.8012(4) 0.0408(17) Uani 1 1 d . . .
H72 H 0.1588 0.0810 0.7980 0.049 Uiso 1 1 calc R . .
C75 C 0.7690(5) 0.2822(4) 0.0393(4) 0.0464(18) Uani 1 1 d . . .
H75A H 0.7254 0.2976 0.0794 0.070 Uiso 1 1 calc R . .
H75B H 0.7956 0.2308 0.0327 0.070 Uiso 1 1 calc R . .
H75C H 0.7263 0.2771 -0.0080 0.070 Uiso 1 1 calc R . .
C14 C 0.1977(5) -0.0675(5) 0.6860(4) 0.0459(18) Uani 1 1 d . . .
C32 C 0.1082(5) 0.2696(5) 0.8525(4) 0.0491(19) Uani 1 1 d . . .
H32 H 0.0334 0.2615 0.8390 0.059 Uiso 1 1 calc R . .
N18 N 0.9247(4) 0.4813(3) 0.3753(3) 0.0432(14) Uani 1 1 d . . .
C93 C 0.3504(5) -0.1329(4) 0.5569(4) 0.055(2) Uani 1 1 d . . .
H93A H 0.3757 -0.1534 0.5082 0.083 Uiso 1 1 calc R . .
H93B H 0.3149 -0.0848 0.5629 0.083 Uiso 1 1 calc R . .
H93C H 0.3005 -0.1740 0.5586 0.083 Uiso 1 1 calc R . .
C91 C 0.4676(5) 0.1772(4) 1.0307(3) 0.0472(18) Uani 1 1 d . . .
H91A H 0.5137 0.1341 1.0222 0.071 Uiso 1 1 calc R . .
H91B H 0.4490 0.1943 1.0814 0.071 Uiso 1 1 calc R . .
H91C H 0.5045 0.2227 1.0262 0.071 Uiso 1 1 calc R . .
C53 C 0.6577(5) 0.0678(4) 0.6099(4) 0.0483(18) Uani 1 1 d . . .
H53 H 0.7058 0.1064 0.6060 0.058 Uiso 1 1 calc R . .
C67 C 0.7471(5) 0.2868(4) 0.2090(3) 0.0366(16) Uani 1 1 d . . .
C117 C 0.6163(5) 0.3856(4) 0.2005(4) 0.059(2) Uani 1 1 d . . .
H11G H 0.5557 0.3461 0.1900 0.088 Uiso 1 1 calc R . .
H11H H 0.6368 0.3816 0.1527 0.088 Uiso 1 1 calc R . .
H11I H 0.5970 0.4396 0.2282 0.088 Uiso 1 1 calc R . .
C73 C 0.4448(5) -0.1116(4) 0.6214(3) 0.0376(16) Uani 1 1 d . . .
H73 H 0.4174 -0.0902 0.6705 0.045 Uiso 1 1 calc R . .
C97 C 1.0560(5) 0.1544(4) 0.1725(4) 0.059(2) Uani 1 1 d . . .
H97A H 1.0597 0.1907 0.2257 0.088 Uiso 1 1 calc R . .
H97B H 1.1269 0.1526 0.1589 0.088 Uiso 1 1 calc R . .
H97C H 1.0277 0.1005 0.1645 0.088 Uiso 1 1 calc R . .
C103 C 0.6283(5) 0.1746(4) 0.7316(4) 0.0437(17) Uani 1 1 d . . .
H103 H 0.5806 0.1808 0.7696 0.052 Uiso 1 1 calc R . .
C17 C 0.8431(5) 0.2762(3) 0.1804(3) 0.0311(15) Uani 1 1 d . . .
C77 C 0.9836(5) 0.1846(4) 0.1230(4) 0.0413(17) Uani 1 1 d . . .
H77 H 1.0184 0.2370 0.1282 0.050 Uiso 1 1 calc R . .
C37 C 0.8104(5) 0.1346(4) 0.1414(4) 0.0453(18) Uani 1 1 d . . .
H37 H 0.8320 0.0824 0.1192 0.054 Uiso 1 1 calc R . .
C76 C 1.2671(5) 0.3358(4) 0.2840(4) 0.0437(17) Uani 1 1 d . . .
H76 H 1.1966 0.3230 0.2509 0.052 Uiso 1 1 calc R . .
C21 C 0.3663(5) 0.1464(3) 0.9713(3) 0.0343(15) Uani 1 1 d . . .
C41 C 0.4705(5) 0.0748(3) 0.8712(3) 0.0311(15) Uani 1 1 d . . .
H41 H 0.4924 0.0555 0.9087 0.037 Uiso 1 1 calc R . .
C15 C 1.3062(5) 0.5278(4) 0.2351(4) 0.0463(18) Uani 1 1 d . . .
H15A H 1.3352 0.4862 0.2493 0.069 Uiso 1 1 calc R . .
H15B H 1.2937 0.5730 0.2804 0.069 Uiso 1 1 calc R . .
H15C H 1.3566 0.5463 0.2104 0.069 Uiso 1 1 calc R . .
C33 C 0.5710(5) -0.0643(4) 0.5572(4) 0.0451(18) Uani 1 1 d . . .
H33 H 0.5575 -0.1164 0.5174 0.054 Uiso 1 1 calc R . .
C27 C 0.8770(5) 0.2000(4) 0.1489(3) 0.0370(16) Uani 1 1 d . . .
C18 C 0.8788(5) 0.5197(4) 0.4196(4) 0.0416(17) Uani 1 1 d . . .
C45 C 1.0221(5) 0.4227(3) 0.1500(3) 0.0334(15) Uani 1 1 d . . .
H45 H 1.0215 0.4412 0.1109 0.040 Uiso 1 1 calc R . .
C101 C 0.5847(5) -0.0731(4) 0.8320(4) 0.0495(19) Uani 1 1 d . . .
H10D H 0.5369 -0.1076 0.7856 0.074 Uiso 1 1 calc R . .
H10E H 0.5467 -0.0585 0.8750 0.074 Uiso 1 1 calc R . .
H10F H 0.6446 -0.1018 0.8399 0.074 Uiso 1 1 calc R . .
C82 C 0.0253(6) 0.1090(4) 0.8480(5) 0.066(2) Uani 1 1 d . . .
H82A H 0.0616 0.1169 0.8981 0.099 Uiso 1 1 calc R . .
H82B H -0.0112 0.0547 0.8224 0.099 Uiso 1 1 calc R . .
H82C H -0.0263 0.1481 0.8533 0.099 Uiso 1 1 calc R . .
C107 C 0.7099(5) 0.3688(4) 0.2485(4) 0.0417(17) Uani 1 1 d . . .
H107 H 0.7703 0.4099 0.2581 0.050 Uiso 1 1 calc R . .
C11 C 0.2870(5) 0.2083(4) 1.0002(4) 0.0474(18) Uani 1 1 d . . .
H11J H 0.3156 0.2604 1.0037 0.071 Uiso 1 1 calc R . .
H11K H 0.2750 0.2131 1.0502 0.071 Uiso 1 1 calc R . .
H11L H 0.2200 0.1906 0.9651 0.071 Uiso 1 1 calc R . .
C57 C 0.6844(5) 0.2193(4) 0.1995(4) 0.0492(19) Uani 1 1 d . . .
H57 H 0.6186 0.2253 0.2173 0.059 Uiso 1 1 calc R . .
C43 C 0.6385(6) -0.0077(5) 0.5517(4) 0.055(2) Uani 1 1 d . . .
H43 H 0.6717 -0.0203 0.5084 0.065 Uiso 1 1 calc R . .
C81 C 0.3154(6) 0.0680(4) 0.9698(4) 0.054(2) Uani 1 1 d . . .
H81A H 0.2521 0.0484 0.9310 0.081 Uiso 1 1 calc R . .
H81B H 0.2959 0.0779 1.0192 0.081 Uiso 1 1 calc R . .
H81C H 0.3659 0.0277 0.9581 0.081 Uiso 1 1 calc R . .
C96 C 1.2728(6) 0.2814(4) 0.3263(4) 0.062(2) Uani 1 1 d . . .
H96A H 1.3412 0.2937 0.3596 0.093 Uiso 1 1 calc R . .
H96B H 1.2651 0.2253 0.2900 0.093 Uiso 1 1 calc R . .
H96C H 1.2159 0.2903 0.3566 0.093 Uiso 1 1 calc R . .
C123 C 0.6025(5) 0.2334(4) 0.6952(4) 0.056(2) Uani 1 1 d . . .
H12A H 0.6467 0.2265 0.6563 0.085 Uiso 1 1 calc R . .
H12B H 0.6166 0.2885 0.7340 0.085 Uiso 1 1 calc R . .
H12C H 0.5278 0.2229 0.6722 0.085 Uiso 1 1 calc R . .
C28 C 0.8197(5) 0.5690(4) 0.4760(4) 0.057(2) Uani 1 1 d . . .
H28A H 0.8687 0.6034 0.5217 0.085 Uiso 1 1 calc R . .
H28B H 0.7716 0.5346 0.4882 0.085 Uiso 1 1 calc R . .
H28C H 0.7787 0.6024 0.4563 0.085 Uiso 1 1 calc R . .
C46 C 1.3751(6) 0.5297(5) 0.4498(4) 0.063(2) Uani 1 1 d . . .
H46 H 1.4348 0.5482 0.4888 0.076 Uiso 1 1 calc R . .
C92 C 0.0538(5) 0.1030(4) 0.7210(4) 0.057(2) Uani 1 1 d . . .
H92A H 0.0007 0.1403 0.7224 0.086 Uiso 1 1 calc R . .
H92B H 0.0196 0.0478 0.6971 0.086 Uiso 1 1 calc R . .
H92C H 0.1073 0.1094 0.6919 0.086 Uiso 1 1 calc R . .
C112 C 0.4838(6) 0.3761(4) 0.9930(4) 0.061(2) Uani 1 1 d . . .
H11M H 0.4575 0.4274 0.9988 0.092 Uiso 1 1 calc R . .
H11N H 0.5612 0.3830 1.0036 0.092 Uiso 1 1 calc R . .
H11O H 0.4565 0.3576 1.0285 0.092 Uiso 1 1 calc R . .
C95 C 1.2304(6) 0.4280(5) 0.1081(4) 0.070(2) Uani 1 1 d . . .
H95A H 1.2861 0.4509 0.0905 0.106 Uiso 1 1 calc R . .
H95B H 1.1678 0.4083 0.0687 0.106 Uiso 1 1 calc R . .
H95C H 1.2556 0.3835 0.1193 0.106 Uiso 1 1 calc R . .
C47 C 0.7140(5) 0.1436(4) 0.1654(4) 0.053(2) Uani 1 1 d . . .
H47 H 0.6685 0.0980 0.1584 0.064 Uiso 1 1 calc R . .
C115 C 0.8150(6) 0.4225(4) 0.0616(4) 0.062(2) Uani 1 1 d . . .
H11P H 0.7740 0.4109 0.0118 0.092 Uiso 1 1 calc R . .
H11Q H 0.8723 0.4649 0.0734 0.092 Uiso 1 1 calc R . .
H11R H 0.7688 0.4402 0.0999 0.092 Uiso 1 1 calc R . .
C36 C 1.3637(5) 0.4516(4) 0.3956(4) 0.054(2) Uani 1 1 d . . .
H36 H 1.4161 0.4172 0.3980 0.065 Uiso 1 1 calc R . .
C127 C 0.6812(5) 0.3797(4) 0.3257(4) 0.060(2) Uani 1 1 d . . .
H12D H 0.6168 0.3448 0.3180 0.090 Uiso 1 1 calc R . .
H12E H 0.6694 0.4357 0.3537 0.090 Uiso 1 1 calc R . .
H12F H 0.7392 0.3655 0.3544 0.090 Uiso 1 1 calc R . .
C126 C 1.0947(6) 0.6462(4) 0.4696(4) 0.059(2) Uani 1 1 d . . .
H12G H 1.0738 0.6018 0.4826 0.088 Uiso 1 1 calc R . .
H12H H 1.0342 0.6765 0.4673 0.088 Uiso 1 1 calc R . .
H12I H 1.1524 0.6817 0.5082 0.088 Uiso 1 1 calc R . .
C24 C 0.1279(6) -0.1406(4) 0.6683(4) 0.070(2) Uani 1 1 d . . .
H24A H 0.1702 -0.1820 0.6734 0.105 Uiso 1 1 calc R . .
H24B H 0.0902 -0.1597 0.6164 0.105 Uiso 1 1 calc R . .
H24C H 0.0767 -0.1288 0.7033 0.105 Uiso 1 1 calc R . .
C83 C 0.4949(5) -0.1885(4) 0.6139(4) 0.056(2) Uani 1 1 d . . .
H83A H 0.5201 -0.2115 0.5653 0.084 Uiso 1 1 calc R . .
H83B H 0.4421 -0.2272 0.6165 0.084 Uiso 1 1 calc R . .
H83C H 0.5544 -0.1760 0.6550 0.084 Uiso 1 1 calc R . .
C122 C 0.4903(6) 0.3442(5) 0.8578(4) 0.066(2) Uani 1 1 d . . .
H12J H 0.4660 0.3054 0.8057 0.099 Uiso 1 1 calc R . .
H12K H 0.5677 0.3503 0.8683 0.099 Uiso 1 1 calc R . .
H12L H 0.4650 0.3961 0.8646 0.099 Uiso 1 1 calc R . .
C87 C 0.9749(6) 0.1258(4) 0.0402(4) 0.065(2) Uani 1 1 d . . .
H87A H 0.9447 0.0729 0.0338 0.097 Uiso 1 1 calc R . .
H87B H 1.0453 0.1217 0.0256 0.097 Uiso 1 1 calc R . .
H87C H 0.9291 0.1451 0.0081 0.097 Uiso 1 1 calc R . .
C113 C 0.7437(6) 0.1979(5) 0.7732(5) 0.087(3) Uani 1 1 d . . .
H11S H 0.7642 0.1584 0.7933 0.130 Uiso 1 1 calc R . .
H11T H 0.7496 0.2510 0.8149 0.130 Uiso 1 1 calc R . .
H11U H 0.7905 0.1991 0.7379 0.130 Uiso 1 1 calc R . .
C86 C 1.3534(7) 0.3173(5) 0.2334(5) 0.087(3) Uani 1 1 d . . .
H86A H 1.3480 0.3496 0.2036 0.130 Uiso 1 1 calc R . .
H86B H 1.3437 0.2603 0.1992 0.130 Uiso 1 1 calc R . .
H86C H 1.4231 0.3302 0.2650 0.130 Uiso 1 1 calc R . .
C8S C 0.7071(5) 0.6091(4) 0.3338(4) 0.0386(16) Uiso 1 1 d . . .
H8S1 H 0.7496 0.6383 0.3846 0.046 Uiso 1 1 calc R . .
H8S2 H 0.7050 0.5510 0.3216 0.046 Uiso 1 1 calc R . .
C3S C 0.9574(5) 0.8654(4) 0.5283(4) 0.0412(17) Uiso 1 1 d . . .
H3S1 H 0.9728 0.9193 0.5703 0.049 Uiso 1 1 calc R . .
H3S2 H 1.0068 0.8302 0.5398 0.049 Uiso 1 1 calc R . .
C4S C 0.9750(7) 0.8708(6) 0.4643(6) 0.098(3) Uiso 1 1 d . . .
H4S1 H 0.9258 0.9060 0.4525 0.118 Uiso 1 1 calc R . .
H4S2 H 0.9606 0.8170 0.4221 0.118 Uiso 1 1 calc R . .
C5S C 1.0871(7) 0.9040(5) 0.4707(5) 0.091(3) Uiso 1 1 d . . .
H5S1 H 1.1048 0.9537 0.5165 0.136 Uiso 1 1 calc R . .
H5S2 H 1.0941 0.9150 0.4263 0.136 Uiso 1 1 calc R . .
H5S3 H 1.1352 0.8647 0.4734 0.136 Uiso 1 1 calc R . .
C10S C 0.8593(8) 0.6164(7) 0.2865(6) 0.126(4) Uiso 1 1 d . . .
H10G H 0.8995 0.6627 0.3289 0.188 Uiso 1 1 calc R . .
H10H H 0.8798 0.6138 0.2391 0.188 Uiso 1 1 calc R . .
H10I H 0.8742 0.5672 0.2928 0.188 Uiso 1 1 calc R . .
C2S C 0.8510(9) 0.8344(7) 0.5249(7) 0.139(4) Uiso 1 1 d . . .
H2S1 H 0.8003 0.8551 0.4960 0.167 Uiso 1 1 calc R . .
H2S2 H 0.8429 0.7751 0.4995 0.167 Uiso 1 1 calc R . .
C1S C 0.8312(9) 0.8592(7) 0.5990(7) 0.137(4) Uiso 1 1 d . . .
H1S1 H 0.8774 0.8345 0.6258 0.206 Uiso 1 1 calc R . .
H1S2 H 0.7572 0.8429 0.5982 0.206 Uiso 1 1 calc R . .
H1S3 H 0.8450 0.9177 0.6249 0.206 Uiso 1 1 calc R . .
C9S C 0.7519(9) 0.6245(7) 0.2845(7) 0.132(4) Uiso 1 1 d . . .
H9S1 H 0.7412 0.6802 0.2916 0.159 Uiso 1 1 calc R . .
H9S2 H 0.7147 0.5887 0.2335 0.159 Uiso 1 1 calc R . .
C7S C 0.6081(10) 0.6306(8) 0.3346(8) 0.153(5) Uiso 1 1 d . . .
H7S1 H 0.5604 0.5868 0.2933 0.183 Uiso 1 1 calc R . .
H7S2 H 0.6060 0.6786 0.3230 0.183 Uiso 1 1 calc R . .
C6S C 0.5684(9) 0.6474(7) 0.4010(7) 0.139(4) Uiso 1 1 d . . .
H6S1 H 0.5627 0.5988 0.4106 0.208 Uiso 1 1 calc R . .
H6S2 H 0.4984 0.6660 0.3966 0.208 Uiso 1 1 calc R . .
H6S3 H 0.6160 0.6893 0.4430 0.208 Uiso 1 1 calc R . .

loop_
_atom_site_aniso_label
_atom_site_aniso_U_11
_atom_site_aniso_U_22
_atom_site_aniso_U_33
_atom_site_aniso_U_23
_atom_site_aniso_U_13
_atom_site_aniso_U_12
Fe1 0.0323(5) 0.0315(5) 0.0256(5) 0.0119(4) 0.0039(4) 0.0052(4)
Fe2 0.0317(5) 0.0320(5) 0.0277(6) 0.0099(4) 0.0048(4) -0.0055(4)
Cl1 0.0555(11) 0.0701(13) 0.0467(12) 0.0364(10) 0.0055(9) 0.0104(10)
Cl2 0.0644(12) 0.0437(11) 0.0421(11) 0.0220(9) 0.0048(9) -0.0045(9)
C12 0.041(4) 0.041(4) 0.018(4) 0.009(3) 0.014(3) 0.015(3)
N21 0.028(3) 0.024(3) 0.022(3) 0.007(2) 0.001(2) 0.000(2)
C65 0.036(4) 0.041(4) 0.032(4) 0.012(3) -0.008(3) -0.007(3)
C105 0.051(5) 0.094(6) 0.030(5) 0.015(4) 0.002(4) -0.007(4)
C25 0.044(4) 0.042(4) 0.035(4) 0.011(3) 0.009(3) -0.014(3)
N11 0.029(3) 0.029(3) 0.031(3) 0.015(3) 0.004(2) 0.005(2)
C16 0.026(3) 0.038(4) 0.024(4) 0.010(3) 0.002(3) -0.008(3)
C23 0.039(4) 0.034(4) 0.025(4) 0.007(3) 0.007(3) 0.012(3)
C102 0.052(4) 0.026(4) 0.049(5) 0.014(3) 0.012(4) 0.007(3)
C31 0.033(4) 0.028(4) 0.026(4) 0.009(3) 0.005(3) -0.003(3)
C66 0.033(4) 0.039(4) 0.037(4) 0.008(3) 0.006(3) -0.011(3)
C13 0.027(3) 0.034(4) 0.029(4) 0.013(3) -0.001(3) 0.007(3)
N12 0.024(3) 0.025(3) 0.026(3) 0.003(2) 0.006(2) -0.004(2)
C55 0.028(3) 0.025(3) 0.023(4) 0.002(3) 0.002(3) 0.002(3)
C106 0.043(4) 0.032(4) 0.038(4) 0.003(3) 0.012(3) -0.007(3)
C111 0.046(4) 0.057(5) 0.043(5) 0.011(4) -0.007(4) 0.005(4)
C22 0.041(4) 0.047(4) 0.037(4) 0.020(4) 0.014(3) 0.018(4)
N22 0.031(3) 0.022(3) 0.032(3) 0.008(2) 0.004(2) -0.004(2)
C26 0.028(4) 0.046(4) 0.030(4) 0.013(3) 0.001(3) -0.003(3)
C61 0.035(4) 0.030(4) 0.036(4) 0.015(3) 0.001(3) 0.008(3)
N14 0.036(3) 0.038(4) 0.045(4) 0.009(3) 0.007(3) -0.004(3)
C62 0.044(4) 0.036(4) 0.032(4) 0.014(3) 0.013(3) 0.007(3)
C56 0.056(5) 0.049(5) 0.037(5) -0.003(4) -0.001(4) -0.023(4)
C85 0.067(5) 0.071(6) 0.090(7) 0.058(5) -0.001(5) -0.020(4)
C51 0.033(4) 0.023(3) 0.026(4) 0.010(3) 0.001(3) -0.003(3)
C35 0.031(4) 0.021(3) 0.036(4) 0.004(3) 0.009(3) -0.001(3)
C63 0.031(4) 0.043(4) 0.035(4) 0.019(3) 0.012(3) 0.006(3)
C116 0.087(6) 0.042(5) 0.071(6) 0.019(4) 0.034(5) 0.009(4)
C42 0.066(6) 0.047(5) 0.061(5) 0.025(4) 0.022(4) 0.024(4)
C71 0.041(4) 0.046(4) 0.051(5) 0.025(4) 0.003(4) 0.016(3)
C52 0.057(5) 0.036(4) 0.051(5) 0.018(4) 0.015(4) 0.011(4)
C72 0.037(4) 0.038(4) 0.041(4) 0.007(3) 0.013(3) 0.007(3)
C75 0.038(4) 0.060(5) 0.033(4) 0.016(4) -0.008(3) -0.003(4)
C14 0.041(4) 0.056(5) 0.040(5) 0.019(4) 0.007(4) 0.014(4)
C32 0.036(4) 0.069(6) 0.046(5) 0.024(4) 0.015(4) 0.017(4)
N18 0.046(4) 0.034(3) 0.041(4) 0.005(3) 0.015(3) -0.003(3)
C93 0.049(5) 0.050(5) 0.051(5) 0.004(4) 0.007(4) 0.000(4)
C91 0.066(5) 0.049(4) 0.019(4) 0.007(3) 0.008(4) 0.007(4)
C53 0.051(5) 0.049(5) 0.055(5) 0.026(4) 0.024(4) 0.009(4)
C67 0.030(4) 0.038(4) 0.032(4) 0.006(3) 0.002(3) -0.012(3)
C117 0.047(5) 0.062(5) 0.059(5) 0.015(4) 0.009(4) 0.016(4)
C73 0.042(4) 0.033(4) 0.026(4) 0.001(3) 0.003(3) 0.002(3)
C97 0.059(5) 0.058(5) 0.050(5) 0.014(4) 0.005(4) 0.007(4)
C103 0.049(4) 0.041(4) 0.047(5) 0.025(4) 0.011(4) -0.003(3)
C17 0.033(4) 0.026(4) 0.026(4) 0.005(3) -0.002(3) -0.006(3)
C77 0.043(4) 0.034(4) 0.040(4) 0.007(3) 0.010(3) -0.001(3)
C37 0.049(5) 0.026(4) 0.042(4) -0.004(3) 0.004(4) -0.006(3)
C76 0.033(4) 0.043(4) 0.055(5) 0.022(4) 0.004(3) 0.006(3)
C21 0.049(4) 0.029(4) 0.022(4) 0.007(3) 0.009(3) 0.002(3)
C41 0.041(4) 0.031(4) 0.027(4) 0.019(3) 0.001(3) 0.004(3)
C15 0.040(4) 0.045(4) 0.045(5) 0.008(4) 0.015(3) -0.015(3)
C33 0.051(5) 0.047(5) 0.031(4) 0.010(4) 0.007(4) 0.013(4)
C27 0.042(4) 0.033(4) 0.030(4) 0.009(3) -0.001(3) -0.005(3)
C18 0.045(4) 0.038(4) 0.037(5) 0.014(4) -0.001(4) -0.005(4)
C45 0.039(4) 0.034(4) 0.028(4) 0.015(3) 0.001(3) -0.004(3)
C101 0.054(5) 0.049(5) 0.055(5) 0.029(4) 0.012(4) 0.018(4)
C82 0.054(5) 0.062(5) 0.078(6) 0.023(5) 0.021(4) -0.007(4)
C107 0.032(4) 0.044(4) 0.040(4) 0.009(3) 0.008(3) -0.004(3)
C11 0.067(5) 0.043(4) 0.031(4) 0.011(3) 0.020(4) 0.010(4)
C57 0.036(4) 0.053(5) 0.055(5) 0.019(4) 0.006(4) -0.013(4)
C43 0.067(5) 0.068(6) 0.042(5) 0.027(4) 0.032(4) 0.029(5)
C81 0.080(5) 0.045(4) 0.042(5) 0.020(4) 0.023(4) -0.002(4)
C96 0.064(5) 0.044(5) 0.079(6) 0.027(4) 0.008(4) 0.021(4)
C123 0.056(5) 0.047(5) 0.077(6) 0.030(4) 0.031(4) 0.012(4)
C28 0.048(5) 0.061(5) 0.046(5) 0.005(4) 0.010(4) 0.006(4)
C46 0.044(5) 0.075(6) 0.054(6) 0.017(5) -0.018(4) -0.006(4)
C92 0.042(4) 0.071(5) 0.049(5) 0.015(4) 0.006(4) 0.006(4)
C112 0.061(5) 0.055(5) 0.058(5) 0.017(4) 0.002(4) -0.010(4)
C95 0.046(5) 0.089(6) 0.051(5) 0.001(4) 0.022(4) -0.020(4)
C47 0.046(5) 0.038(5) 0.064(5) 0.012(4) 0.003(4) -0.021(4)
C115 0.061(5) 0.058(5) 0.067(6) 0.035(4) -0.018(4) -0.008(4)
C36 0.040(4) 0.055(5) 0.057(5) 0.015(4) -0.006(4) 0.006(4)
C127 0.054(5) 0.058(5) 0.050(5) 0.003(4) 0.014(4) -0.007(4)
C126 0.058(5) 0.048(5) 0.052(5) 0.001(4) 0.018(4) -0.010(4)
C24 0.074(6) 0.058(5) 0.070(6) 0.025(5) 0.001(5) -0.030(4)
C83 0.062(5) 0.035(4) 0.066(6) 0.016(4) 0.010(4) 0.004(4)
C122 0.053(5) 0.084(6) 0.065(6) 0.030(5) 0.024(4) 0.000(4)
C87 0.062(5) 0.073(6) 0.051(5) 0.014(4) 0.015(4) 0.017(4)
C113 0.086(7) 0.050(5) 0.104(8) 0.028(5) -0.030(6) -0.014(5)
C86 0.113(8) 0.066(6) 0.092(7) 0.025(5) 0.071(6) 0.030(5)

loop_
_atom_type_symbol
_atom_type_description
_atom_type_scat_dispersion_real
_atom_type_scat_dispersion_imag
_atom_type_scat_source
C C 0.0033 0.0016 'International Tables Vol C Tables 4.2.6.8 and 6.1.1.4'
H H 0.0000 0.0000 'International Tables Vol C Tables 4.2.6.8 and 6.1.1.4'
N N 0.0061 0.0033 'International Tables Vol C Tables 4.2.6.8 and 6.1.1.4'
Cl Cl 0.1484 0.1585 'International Tables Vol C Tables 4.2.6.8 and 6.1.1.4'
Fe Fe 0.3463 0.8444 'International Tables Vol C Tables 4.2.6.8 and 6.1.1.4'

loop_
_geom_angle_atom_site_label_1
_geom_angle_atom_site_label_2
_geom_angle_atom_site_label_3
_geom_angle
_geom_angle_site_symmetry_1
_geom_angle_site_symmetry_3
_geom_angle_publ_flag
N11 Fe1 N21 98.01(18) . . ?
N11 Fe1 N14 101.0(2) . . ?
N21 Fe1 N14 99.57(19) . . ?
N11 Fe1 Cl1 123.81(14) . . ?
N21 Fe1 Cl1 122.80(14) . . ?
N14 Fe1 Cl1 107.38(16) . . ?
N12 Fe2 N22 96.54(19) . . ?
N12 Fe2 N18 107.66(19) . . ?
N22 Fe2 N18 113.8(2) . . ?
N12 Fe2 Cl2 129.08(14) . . ?
N22 Fe2 Cl2 114.46(14) . . ?
N18 Fe2 Cl2 95.86(16) . . ?
C62 C12 C22 121.5(6) . . ?
C62 C12 N11 119.3(5) . . ?
C22 C12 N11 119.0(6) . . ?
C51 N21 C13 126.3(5) . . ?
C51 N21 Fe1 120.3(4) . . ?
C13 N21 Fe1 113.4(3) . . ?
C75 C65 C115 106.6(5) . . ?
C75 C65 C105 105.8(5) . . ?
C115 C65 C105 108.9(6) . . ?
C75 C65 C55 117.3(5) . . ?
C115 C65 C55 107.3(5) . . ?
C105 C65 C55 110.7(5) . . ?
C65 C105 H10A 109.5 . . ?
C65 C105 H10B 109.5 . . ?
H10A C105 H10B 109.5 . . ?
C65 C105 H10C 109.5 . . ?
H10A C105 H10C 109.5 . . ?
H10B C105 H10C 109.5 . . ?
C85 C25 C15 107.0(5) . . ?
C85 C25 C95 108.9(6) . . ?
C15 C25 C95 105.8(5) . . ?
C85 C25 C35 108.9(5) . . ?
C15 C25 C35 118.0(5) . . ?
C95 C25 C35 107.9(5) . . ?
C31 N11 C12 125.1(5) . . ?
C31 N11 Fe1 118.5(4) . . ?
C12 N11 Fe1 116.4(3) . . ?
C26 C16 C66 120.9(6) . . ?
C26 C16 N12 119.8(5) . . ?
C66 C16 N12 119.1(5) . . ?
C33 C23 C13 119.1(6) . . ?
C33 C23 C73 117.9(6) . . ?
C13 C23 C73 123.0(5) . . ?
C62 C102 C112 113.9(5) . . ?
C62 C102 C122 109.8(5) . . ?
C112 C102 C122 108.6(6) . . ?
C62 C102 H102 108.1 . . ?
C112 C102 H102 108.1 . . ?
C122 C102 H102 108.1 . . ?
N11 C31 C41 121.6(5) . . ?
N11 C31 C21 125.0(5) . . ?
C41 C31 C21 113.4(5) . . ?
C56 C66 C16 117.9(6) . . ?
C56 C66 C106 118.1(6) . . ?
C16 C66 C106 124.0(6) . . ?
C23 C13 C63 120.0(6) . . ?
C23 C13 N21 120.6(5) . . ?
C63 C13 N21 119.0(5) . . ?
C35 N12 C16 125.6(5) . . ?
C35 N12 Fe2 122.5(4) . . ?
C16 N12 Fe2 111.8(3) . . ?
N22 C55 C45 121.3(5) . . ?
N22 C55 C65 126.1(5) . . ?
C45 C55 C65 112.5(5) . . ?
C66 C106 C126 111.0(6) . . ?
C66 C106 C116 113.2(5) . . ?
C126 C106 C116 108.9(5) . . ?
C66 C106 H106 107.9 . . ?
C126 C106 H106 107.9 . . ?
C116 C106 H106 107.9 . . ?
C61 C111 H11A 109.5 . . ?
C61 C111 H11B 109.5 . . ?
H11A C111 H11B 109.5 . . ?
C61 C111 H11C 109.5 . . ?
H11A C111 H11C 109.5 . . ?
H11B C111 H11C 109.5 . . ?
C32 C22 C12 117.6(6) . . ?
C32 C22 C72 118.3(6) . . ?
C12 C22 C72 124.1(6) . . ?
C55 N22 C17 124.9(5) . . ?
C55 N22 Fe2 122.4(4) . . ?
C17 N22 Fe2 112.1(4) . . ?
C36 C26 C16 118.2(6) . . ?
C36 C26 C76 118.7(6) . . ?
C16 C26 C76 123.1(5) . . ?
C71 C61 C101 107.4(5) . . ?
C71 C61 C111 105.8(5) . . ?
C101 C61 C111 109.6(5) . . ?
C71 C61 C51 117.7(5) . . ?
C101 C61 C51 106.8(5) . . ?
C111 C61 C51 109.5(5) . . ?
C14 N14 Fe1 177.4(6) . . ?
C52 C62 C12 118.1(6) . . ?
C52 C62 C102 119.0(6) . . ?
C12 C62 C102 122.9(5) . . ?
C46 C56 C66 120.9(7) . . ?
C46 C56 H56 119.5 . . ?
C66 C56 H56 119.5 . . ?
C25 C85 H85A 109.5 . . ?
C25 C85 H85B 109.5 . . ?
H85A C85 H85B 109.5 . . ?
C25 C85 H85C 109.5 . . ?
H85A C85 H85C 109.5 . . ?
H85B C85 H85C 109.5 . . ?
N21 C51 C41 120.7(5) . . ?
N21 C51 C61 125.9(5) . . ?
C41 C51 C61 113.4(5) . . ?
N12 C35 C45 120.9(5) . . ?
N12 C35 C25 126.9(5) . . ?
C45 C35 C25 112.2(5) . . ?
C53 C63 C13 117.9(6) . . ?
C53 C63 C103 119.8(6) . . ?
C13 C63 C103 122.3(5) . . ?
C106 C116 H11D 109.5 . . ?
C106 C116 H11E 109.5 . . ?
H11D C116 H11E 109.5 . . ?
C106 C116 H11F 109.5 . . ?
H11D C116 H11F 109.5 . . ?
H11E C116 H11F 109.5 . . ?
C52 C42 C32 120.4(7) . . ?
C52 C42 H42 119.8 . . ?
C32 C42 H42 119.8 . . ?
C61 C71 H71A 109.5 . . ?
C61 C71 H71B 109.5 . . ?
H71A C71 H71B 109.5 . . ?
C61 C71 H71C 109.5 . . ?
H71A C71 H71C 109.5 . . ?
H71B C71 H71C 109.5 . . ?
C42 C52 C62 121.5(7) . . ?
C42 C52 H52 119.3 . . ?
C62 C52 H52 119.3 . . ?
C22 C72 C92 110.6(6) . . ?
C22 C72 C82 112.3(5) . . ?
C92 C72 C82 111.0(6) . . ?
C22 C72 H72 107.6 . . ?
C92 C72 H72 107.6 . . ?
C82 C72 H72 107.6 . . ?
C65 C75 H75A 109.5 . . ?
C65 C75 H75B 109.5 . . ?
H75A C75 H75B 109.5 . . ?
C65 C75 H75C 109.5 . . ?
H75A C75 H75C 109.5 . . ?
H75B C75 H75C 109.5 . . ?
N14 C14 C24 179.6(9) . . ?
C42 C32 C22 120.9(6) . . ?
C42 C32 H32 119.6 . . ?
C22 C32 H32 119.6 . . ?
C18 N18 Fe2 169.7(6) . . ?
C73 C93 H93A 109.5 . . ?
C73 C93 H93B 109.5 . . ?
H93A C93 H93B 109.5 . . ?
C73 C93 H93C 109.5 . . ?
H93A C93 H93C 109.5 . . ?
H93B C93 H93C 109.5 . . ?
C21 C91 H91A 109.5 . . ?
C21 C91 H91B 109.5 . . ?
H91A C91 H91B 109.5 . . ?
C21 C91 H91C 109.5 . . ?
H91A C91 H91C 109.5 . . ?
H91B C91 H91C 109.5 . . ?
C63 C53 C43 122.6(6) . . ?
C63 C53 H53 118.7 . . ?
C43 C53 H53 118.7 . . ?
C57 C67 C17 117.9(6) . . ?
C57 C67 C107 119.2(6) . . ?
C17 C67 C107 122.9(5) . . ?
C107 C117 H11G 109.5 . . ?
C107 C117 H11H 109.5 . . ?
H11G C117 H11H 109.5 . . ?
C107 C117 H11I 109.5 . . ?
H11G C117 H11I 109.5 . . ?
H11H C117 H11I 109.5 . . ?
C23 C73 C83 113.4(5) . . ?
C23 C73 C93 110.2(5) . . ?
C83 C73 C93 108.6(5) . . ?
C23 C73 H73 108.2 . . ?
C83 C73 H73 108.2 . . ?
C93 C73 H73 108.2 . . ?
C77 C97 H97A 109.5 . . ?
C77 C97 H97B 109.5 . . ?
H97A C97 H97B 109.5 . . ?
C77 C97 H97C 109.5 . . ?
H97A C97 H97C 109.5 . . ?
H97B C97 H97C 109.5 . . ?
C63 C103 C123 110.8(6) . . ?
C63 C103 C113 112.5(6) . . ?
C123 C103 C113 107.8(5) . . ?
C63 C103 H103 108.6 . . ?
C123 C103 H103 108.6 . . ?
C113 C103 H103 108.6 . . ?
C27 C17 C67 120.6(5) . . ?
C27 C17 N22 119.3(5) . . ?
C67 C17 N22 119.6(5) . . ?
C27 C77 C97 111.8(5) . . ?
C27 C77 C87 113.2(5) . . ?
C97 C77 C87 109.1(6) . . ?
C27 C77 H77 107.5 . . ?
C97 C77 H77 107.5 . . ?
C87 C77 H77 107.5 . . ?
C47 C37 C27 121.5(6) . . ?
C47 C37 H37 119.2 . . ?
C27 C37 H37 119.2 . . ?
C26 C76 C96 110.8(6) . . ?
C26 C76 C86 112.2(6) . . ?
C96 C76 C86 108.5(6) . . ?
C26 C76 H76 108.4 . . ?
C96 C76 H76 108.4 . . ?
C86 C76 H76 108.4 . . ?
C81 C21 C91 110.3(5) . . ?
C81 C21 C11 105.3(5) . . ?
C91 C21 C11 106.2(5) . . ?
C81 C21 C31 106.0(5) . . ?
C91 C21 C31 111.3(5) . . ?
C11 C21 C31 117.6(5) . . ?
C31 C41 C51 134.7(5) . . ?
C31 C41 H41 112.6 . . ?
C51 C41 H41 112.6 . . ?
C25 C15 H15A 109.5 . . ?
C25 C15 H15B 109.5 . . ?
H15A C15 H15B 109.5 . . ?
C25 C15 H15C 109.5 . . ?
H15A C15 H15C 109.5 . . ?
H15B C15 H15C 109.5 . . ?
C43 C33 C23 121.0(7) . . ?
C43 C33 H33 119.5 . . ?
C23 C33 H33 119.5 . . ?
C37 C27 C17 118.4(6) . . ?
C37 C27 C77 117.9(6) . . ?
C17 C27 C77 123.6(5) . . ?
N18 C18 C28 179.7(8) . . ?
C55 C45 C35 133.8(5) . . ?
C55 C45 H45 113.1 . . ?
C35 C45 H45 113.1 . . ?
C61 C101 H10D 109.5 . . ?
C61 C101 H10E 109.5 . . ?
H10D C101 H10E 109.5 . . ?
C61 C101 H10F 109.5 . . ?
H10D C101 H10F 109.5 . . ?
H10E C101 H10F 109.5 . . ?
C72 C82 H82A 109.5 . . ?
C72 C82 H82B 109.5 . . ?
H82A C82 H82B 109.5 . . ?
C72 C82 H82C 109.5 . . ?
H82A C82 H82C 109.5 . . ?
H82B C82 H82C 109.5 . . ?
C67 C107 C127 111.0(5) . . ?
C67 C107 C117 113.1(6) . . ?
C127 C107 C117 110.1(5) . . ?
C67 C107 H107 107.5 . . ?
C127 C107 H107 107.5 . . ?
C117 C107 H107 107.5 . . ?
C21 C11 H11J 109.5 . . ?
C21 C11 H11K 109.5 . . ?
H11J C11 H11K 109.5 . . ?
C21 C11 H11L 109.5 . . ?
H11J C11 H11L 109.5 . . ?
H11K C11 H11L 109.5 . . ?
C47 C57 C67 122.1(6) . . ?
C47 C57 H57 118.9 . . ?
C67 C57 H57 118.9 . . ?
C33 C43 C53 119.3(6) . . ?
C33 C43 H43 120.4 . . ?
C53 C43 H43 120.4 . . ?
C21 C81 H81A 109.5 . . ?
C21 C81 H81B 109.5 . . ?
H81A C81 H81B 109.5 . . ?
C21 C81 H81C 109.5 . . ?
H81A C81 H81C 109.5 . . ?
H81B C81 H81C 109.5 . . ?
C76 C96 H96A 109.5 . . ?
C76 C96 H96B 109.5 . . ?
H96A C96 H96B 109.5 . . ?
C76 C96 H96C 109.5 . . ?
H96A C96 H96C 109.5 . . ?
H96B C96 H96C 109.5 . . ?
C103 C123 H12A 109.5 . . ?
C103 C123 H12B 109.5 . . ?
H12A C123 H12B 109.5 . . ?
C103 C123 H12C 109.5 . . ?
H12A C123 H12C 109.5 . . ?
H12B C123 H12C 109.5 . . ?
C18 C28 H28A 109.5 . . ?
C18 C28 H28B 109.5 . . ?
H28A C28 H28B 109.5 . . ?
C18 C28 H28C 109.5 . . ?
H28A C28 H28C 109.5 . . ?
H28B C28 H28C 109.5 . . ?
C56 C46 C36 120.3(7) . . ?
C56 C46 H46 119.8 . . ?
C36 C46 H46 119.8 . . ?
C72 C92 H92A 109.5 . . ?
C72 C92 H92B 109.5 . . ?
H92A C92 H92B 109.5 . . ?
C72 C92 H92C 109.5 . . ?
H92A C92 H92C 109.5 . . ?
H92B C92 H92C 109.5 . . ?
C102 C112 H11M 109.5 . . ?
C102 C112 H11N 109.5 . . ?
H11M C112 H11N 109.5 . . ?
C102 C112 H11O 109.5 . . ?
H11M C112 H11O 109.5 . . ?
H11N C112 H11O 109.5 . . ?
C25 C95 H95A 109.5 . . ?
C25 C95 H95B 109.5 . . ?
H95A C95 H95B 109.5 . . ?
C25 C95 H95C 109.5 . . ?
H95A C95 H95C 109.5 . . ?
H95B C95 H95C 109.5 . . ?
C57 C47 C37 119.2(6) . . ?
C57 C47 H47 120.4 . . ?
C37 C47 H47 120.4 . . ?
C65 C115 H11P 109.5 . . ?
C65 C115 H11Q 109.5 . . ?
H11P C115 H11Q 109.5 . . ?
C65 C115 H11R 109.5 . . ?
H11P C115 H11R 109.5 . . ?
H11Q C115 H11R 109.5 . . ?
C26 C36 C46 121.4(7) . . ?
C26 C36 H36 119.3 . . ?
C46 C36 H36 119.3 . . ?
C107 C127 H12D 109.5 . . ?
C107 C127 H12E 109.5 . . ?
H12D C127 H12E 109.5 . . ?
C107 C127 H12F 109.5 . . ?
H12D C127 H12F 109.5 . . ?
H12E C127 H12F 109.5 . . ?
C106 C126 H12G 109.5 . . ?
C106 C126 H12H 109.5 . . ?
H12G C126 H12H 109.5 . . ?
C106 C126 H12I 109.5 . . ?
H12G C126 H12I 109.5 . . ?
H12H C126 H12I 109.5 . . ?
C14 C24 H24A 109.5 . . ?
C14 C24 H24B 109.5 . . ?
H24A C24 H24B 109.5 . . ?
C14 C24 H24C 109.5 . . ?
H24A C24 H24C 109.5 . . ?
H24B C24 H24C 109.5 . . ?
C73 C83 H83A 109.5 . . ?
C73 C83 H83B 109.5 . . ?
H83A C83 H83B 109.5 . . ?
C73 C83 H83C 109.5 . . ?
H83A C83 H83C 109.5 . . ?
H83B C83 H83C 109.5 . . ?
C102 C122 H12J 109.5 . . ?
C102 C122 H12K 109.5 . . ?
H12J C122 H12K 109.5 . . ?
C102 C122 H12L 109.5 . . ?
H12J C122 H12L 109.5 . . ?
H12K C122 H12L 109.5 . . ?
C77 C87 H87A 109.5 . . ?
C77 C87 H87B 109.5 . . ?
H87A C87 H87B 109.5 . . ?
C77 C87 H87C 109.5 . . ?
H87A C87 H87C 109.5 . . ?
H87B C87 H87C 109.5 . . ?
C103 C113 H11S 109.5 . . ?
C103 C113 H11T 109.5 . . ?
H11S C113 H11T 109.5 . . ?
C103 C113 H11U 109.5 . . ?
H11S C113 H11U 109.5 . . ?
H11T C113 H11U 109.5 . . ?
C76 C86 H86A 109.5 . . ?
C76 C86 H86B 109.5 . . ?
H86A C86 H86B 109.5 . . ?
C76 C86 H86C 109.5 . . ?
H86A C86 H86C 109.5 . . ?
H86B C86 H86C 109.5 . . ?
C9S C8S C7S 111.6(9) . . ?
C9S C8S H8S1 109.3 . . ?
C7S C8S H8S1 109.3 . . ?
C9S C8S H8S2 109.3 . . ?
C7S C8S H8S2 109.3 . . ?
H8S1 C8S H8S2 108.0 . . ?
C4S C3S C2S 113.7(8) . . ?
C4S C3S H3S1 108.8 . . ?
C2S C3S H3S1 108.8 . . ?
C4S C3S H3S2 108.8 . . ?
C2S C3S H3S2 108.8 . . ?
H3S1 C3S H3S2 107.7 . . ?
C3S C4S C5S 111.8(8) . . ?
C3S C4S H4S1 109.3 . . ?
C5S C4S H4S1 109.3 . . ?
C3S C4S H4S2 109.3 . . ?
C5S C4S H4S2 109.3 . . ?
H4S1 C4S H4S2 107.9 . . ?
C4S C5S H5S1 109.5 . . ?
C4S C5S H5S2 109.5 . . ?
H5S1 C5S H5S2 109.5 . . ?
C4S C5S H5S3 109.5 . . ?
H5S1 C5S H5S3 109.5 . . ?
H5S2 C5S H5S3 109.5 . . ?
C9S C10S H10G 109.5 . . ?
C9S C10S H10H 109.5 . . ?
H10G C10S H10H 109.5 . . ?
C9S C10S H10I 109.5 . . ?
H10G C10S H10I 109.5 . . ?
H10H C10S H10I 109.5 . . ?
C1S C2S C3S 107.8(10) . . ?
C1S C2S H2S1 110.2 . . ?
C3S C2S H2S1 110.2 . . ?
C1S C2S H2S2 110.2 . . ?
C3S C2S H2S2 110.2 . . ?
H2S1 C2S H2S2 108.5 . . ?
C2S C1S H1S1 109.5 . . ?
C2S C1S H1S2 109.5 . . ?
H1S1 C1S H1S2 109.5 . . ?
C2S C1S H1S3 109.5 . . ?
H1S1 C1S H1S3 109.5 . . ?
H1S2 C1S H1S3 109.5 . . ?
C8S C9S C10S 116.8(10) . . ?
C8S C9S H9S1 108.1 . . ?
C10S C9S H9S1 108.1 . . ?
C8S C9S H9S2 108.1 . . ?
C10S C9S H9S2 108.1 . . ?
H9S1 C9S H9S2 107.3 . . ?
C8S C7S C6S 116.4(11) . . ?
C8S C7S H7S1 108.2 . . ?
C6S C7S H7S1 108.2 . . ?
C8S C7S H7S2 108.2 . . ?
C6S C7S H7S2 108.2 . . ?
H7S1 C7S H7S2 107.3 . . ?
C7S C6S H6S1 109.5 . . ?
C7S C6S H6S2 109.5 . . ?
H6S1 C6S H6S2 109.5 . . ?
C7S C6S H6S3 109.5 . . ?
H6S1 C6S H6S3 109.5 . . ?
H6S2 C6S H6S3 109.5 . . ?

loop_
_geom_bond_atom_site_label_1
_geom_bond_atom_site_label_2
_geom_bond_distance
_geom_bond_site_symmetry_2
_geom_bond_publ_flag
Fe1 N11 1.996(5) . ?
Fe1 N21 2.001(4) . ?
Fe1 N14 2.089(6) . ?
Fe1 Cl1 2.2225(18) . ?
Fe2 N12 2.000(4) . ?
Fe2 N22 2.002(5) . ?
Fe2 N18 2.082(6) . ?
Fe2 Cl2 2.2472(17) . ?
C12 C62 1.399(8) . ?
C12 C22 1.407(8) . ?
C12 N11 1.450(7) . ?
N21 C51 1.326(7) . ?
N21 C13 1.442(7) . ?
C65 C75 1.525(8) . ?
C65 C115 1.539(8) . ?
C65 C105 1.553(9) . ?
C65 C55 1.556(8) . ?
C105 H10A 0.9800 . ?
C105 H10B 0.9800 . ?
C105 H10C 0.9800 . ?
C25 C85 1.535(9) . ?
C25 C15 1.536(8) . ?
C25 C95 1.546(9) . ?
C25 C35 1.563(8) . ?
N11 C31 1.350(7) . ?
C16 C26 1.402(8) . ?
C16 C66 1.422(8) . ?
C16 N12 1.436(7) . ?
C23 C33 1.396(8) . ?
C23 C13 1.404(8) . ?
C23 C73 1.517(8) . ?
C102 C62 1.514(8) . ?
C102 C112 1.527(9) . ?
C102 C122 1.532(9) . ?
C102 H102 1.0000 . ?
C31 C41 1.397(8) . ?
C31 C21 1.566(8) . ?
C66 C56 1.391(9) . ?
C66 C106 1.508(8) . ?
C13 C63 1.414(8) . ?
N12 C35 1.348(7) . ?
C55 N22 1.334(7) . ?
C55 C45 1.408(8) . ?
C106 C126 1.526(9) . ?
C106 C116 1.535(8) . ?
C106 H106 1.0000 . ?
C111 C61 1.555(8) . ?
C111 H11A 0.9800 . ?
C111 H11B 0.9800 . ?
C111 H11C 0.9800 . ?
C22 C32 1.401(8) . ?
C22 C72 1.509(9) . ?
N22 C17 1.444(7) . ?
C26 C36 1.378(8) . ?
C26 C76 1.507(9) . ?
C61 C71 1.518(8) . ?
C61 C101 1.548(8) . ?
C61 C51 1.570(8) . ?
N14 C14 1.127(8) . ?
C62 C52 1.394(8) . ?
C56 C46 1.373(9) . ?
C56 H56 0.9500 . ?
C85 H85A 0.9800 . ?
C85 H85B 0.9800 . ?
C85 H85C 0.9800 . ?
C51 C41 1.419(8) . ?
C35 C45 1.410(8) . ?
C63 C53 1.375(8) . ?
C63 C103 1.507(9) . ?
C116 H11D 0.9800 . ?
C116 H11E 0.9800 . ?
C116 H11F 0.9800 . ?
C42 C52 1.360(9) . ?
C42 C32 1.383(9) . ?
C42 H42 0.9500 . ?
C71 H71A 0.9800 . ?
C71 H71B 0.9800 . ?
C71 H71C 0.9800 . ?
C52 H52 0.9500 . ?
C72 C92 1.522(9) . ?
C72 C82 1.534(9) . ?
C72 H72 1.0000 . ?
C75 H75A 0.9800 . ?
C75 H75B 0.9800 . ?
C75 H75C 0.9800 . ?
C14 C24 1.468(10) . ?
C32 H32 0.9500 . ?
N18 C18 1.130(8) . ?
C93 C73 1.541(8) . ?
C93 H93A 0.9800 . ?
C93 H93B 0.9800 . ?
C93 H93C 0.9800 . ?
C91 C21 1.540(8) . ?
C91 H91A 0.9800 . ?
C91 H91B 0.9800 . ?
C91 H91C 0.9800 . ?
C53 C43 1.381(9) . ?
C53 H53 0.9500 . ?
C67 C57 1.380(8) . ?
C67 C17 1.409(8) . ?
C67 C107 1.519(8) . ?
C117 C107 1.544(8) . ?
C117 H11G 0.9800 . ?
C117 H11H 0.9800 . ?
C117 H11I 0.9800 . ?
C73 C83 1.533(8) . ?
C73 H73 1.0000 . ?
C97 C77 1.529(8) . ?
C97 H97A 0.9800 . ?
C97 H97B 0.9800 . ?
C97 H97C 0.9800 . ?
C103 C123 1.532(8) . ?
C103 C113 1.546(9) . ?
C103 H103 1.0000 . ?
C17 C27 1.395(8) . ?
C77 C27 1.521(8) . ?
C77 C87 1.532(9) . ?
C77 H77 1.0000 . ?
C37 C47 1.374(9) . ?
C37 C27 1.386(8) . ?
C37 H37 0.9500 . ?
C76 C96 1.526(8) . ?
C76 C86 1.542(9) . ?
C76 H76 1.0000 . ?
C21 C81 1.537(8) . ?
C21 C11 1.542(8) . ?
C41 H41 0.9500 . ?
C15 H15A 0.9800 . ?
C15 H15B 0.9800 . ?
C15 H15C 0.9800 . ?
C33 C43 1.368(9) . ?
C33 H33 0.9500 . ?
C18 C28 1.447(10) . ?
C45 H45 0.9500 . ?
C101 H10D 0.9800 . ?
C101 H10E 0.9800 . ?
C101 H10F 0.9800 . ?
C82 H82A 0.9800 . ?
C82 H82B 0.9800 . ?
C82 H82C 0.9800 . ?
C107 C127 1.539(9) . ?
C107 H107 1.0000 . ?
C11 H11J 0.9800 . ?
C11 H11K 0.9800 . ?
C11 H11L 0.9800 . ?
C57 C47 1.371(9) . ?
C57 H57 0.9500 . ?
C43 H43 0.9500 . ?
C81 H81A 0.9800 . ?
C81 H81B 0.9800 . ?
C81 H81C 0.9800 . ?
C96 H96A 0.9800 . ?
C96 H96B 0.9800 . ?
C96 H96C 0.9800 . ?
C123 H12A 0.9800 . ?
C123 H12B 0.9800 . ?
C123 H12C 0.9800 . ?
C28 H28A 0.9800 . ?
C28 H28B 0.9800 . ?
C28 H28C 0.9800 . ?
C46 C36 1.386(10) . ?
C46 H46 0.9500 . ?
C92 H92A 0.9800 . ?
C92 H92B 0.9800 . ?
C92 H92C 0.9800 . ?
C112 H11M 0.9800 . ?
C112 H11N 0.9800 . ?
C112 H11O 0.9800 . ?
C95 H95A 0.9800 . ?
C95 H95B 0.9800 . ?
C95 H95C 0.9800 . ?
C47 H47 0.9500 . ?
C115 H11P 0.9800 . ?
C115 H11Q 0.9800 . ?
C115 H11R 0.9800 . ?
C36 H36 0.9500 . ?
C127 H12D 0.9800 . ?
C127 H12E 0.9800 . ?
C127 H12F 0.9800 . ?
C126 H12G 0.9800 . ?
C126 H12H 0.9800 . ?
C126 H12I 0.9800 . ?
C24 H24A 0.9800 . ?
C24 H24B 0.9800 . ?
C24 H24C 0.9800 . ?
C83 H83A 0.9800 . ?
C83 H83B 0.9800 . ?
C83 H83C 0.9800 . ?
C122 H12J 0.9800 . ?
C122 H12K 0.9800 . ?
C122 H12L 0.9800 . ?
C87 H87A 0.9800 . ?
C87 H87B 0.9800 . ?
C87 H87C 0.9800 . ?
C113 H11S 0.9800 . ?
C113 H11T 0.9800 . ?
C113 H11U 0.9800 . ?
C86 H86A 0.9800 . ?
C86 H86B 0.9800 . ?
C86 H86C 0.9800 . ?
C8S C9S 1.300(11) . ?
C8S C7S 1.346(12) . ?
C8S H8S1 0.9900 . ?
C8S H8S2 0.9900 . ?
C3S C4S 1.342(10) . ?
C3S C2S 1.440(12) . ?
C3S H3S1 0.9900 . ?
C3S H3S2 0.9900 . ?
C4S C5S 1.507(11) . ?
C4S H4S1 0.9900 . ?
C4S H4S2 0.9900 . ?
C5S H5S1 0.9800 . ?
C5S H5S2 0.9800 . ?
C5S H5S3 0.9800 . ?
C10S C9S 1.390(12) . ?
C10S H10G 0.9800 . ?
C10S H10H 0.9800 . ?
C10S H10I 0.9800 . ?
C2S C1S 1.397(14) . ?
C2S H2S1 0.9900 . ?
C2S H2S2 0.9900 . ?
C1S H1S1 0.9800 . ?
C1S H1S2 0.9800 . ?
C1S H1S3 0.9800 . ?
C9S H9S1 0.9900 . ?
C9S H9S2 0.9900 . ?
C7S C6S 1.384(14) . ?
C7S H7S1 0.9900 . ?
C7S H7S2 0.9900 . ?
C6S H6S1 0.9800 . ?
C6S H6S2 0.9800 . ?
C6S H6S3 0.9800 . ?
